data_4311189
loop_
_publ_author_name
'Sheba D. Bergman'
'Dvora Reshef'
'Limor Frish'
'Yoram Cohen'
'Israel Goldberg'
'Moshe Kol'

_publ_section_title
;
 From Eilatin to Isoeilatin: A Skeletal Rearrangement Strongly Influences
 \p-Stacking of Ru(II) Complex
;
_journal_name_full 'Inorganic Chemistry'
_journal_page_first 3792
_journal_page_last 3794
_journal_paper_doi 10.1021/ic049806g
_journal_volume 43
_journal_year 2004
_chemical_formula_moiety '(C44 H28 N8 Ru),(Cl2),3(C H4 O),(H2 O)'
_chemical_formula_sum 'C47 H42 Cl2 N8 O4 Ru'
_chemical_formula_weight 954.86
_chemical_name_systematic
; 
 ? 
;
_space_group_IT_number 14
_symmetry_cell_setting monoclinic
_symmetry_space_group_name_Hall '-P 2ybc'
_symmetry_space_group_name_H-M 'P 1 21/c 1'
_atom_sites_solution_hydrogens geom
_atom_sites_solution_primary direct
_atom_sites_solution_secondary difmap
_audit_creation_method SHELXL-97
_cell_angle_alpha 90.00
_cell_angle_beta 113.485(4)
_cell_angle_gamma 90.00
_cell_formula_units_Z 4
_cell_length_a 18.9150(12)
_cell_length_b 14.6850(16)
_cell_length_c 16.1380(19)
_cell_measurement_reflns_used 5887
_cell_measurement_temperature 110(2)
_cell_measurement_theta_max 27.84
_cell_measurement_theta_min 1.82
_cell_volume 4111.3(7)
_computing_cell_refinement Denzo
_computing_data_collection 'Collect, Nonius B.V.'
_computing_data_reduction Denzo
_computing_structure_refinement 'SHELXL-97 (Sheldrick, 1997)'
_computing_structure_solution DIRDIF-96
_diffrn_ambient_temperature 110(2)
_diffrn_detector_area_resol_mean '56 microns'
_diffrn_measured_fraction_theta_full 0.964
_diffrn_measured_fraction_theta_max 0.964
_diffrn_measurement_device_type 'Nonius KappaCCD'
_diffrn_measurement_method '0.6 deg. Phi scans'
_diffrn_radiation_monochromator graphite
_diffrn_radiation_source 'fine-focus sealed tube'
_diffrn_radiation_type MoK\a
_diffrn_radiation_wavelength 0.71073
_diffrn_reflns_av_R_equivalents 0.0000
_diffrn_reflns_av_sigmaI/netI 0.1019
_diffrn_reflns_limit_h_max 22
_diffrn_reflns_limit_h_min -24
_diffrn_reflns_limit_k_max 0
_diffrn_reflns_limit_k_min -19
_diffrn_reflns_limit_l_max 21
_diffrn_reflns_limit_l_min 0
_diffrn_reflns_number 9430
_diffrn_reflns_theta_full 27.84
_diffrn_reflns_theta_max 27.84
_diffrn_reflns_theta_min 1.82
_exptl_absorpt_coefficient_mu 0.569
_exptl_absorpt_correction_T_max 0.9195
_exptl_absorpt_correction_T_min 0.8947
_exptl_absorpt_correction_type multi-scan
_exptl_crystal_colour 'dark green'
_exptl_crystal_density_diffrn 1.543
_exptl_crystal_density_method 'not measured'
_exptl_crystal_description prisms
_exptl_crystal_F_000 1960
_exptl_crystal_size_max 0.20
_exptl_crystal_size_mid 0.15
_exptl_crystal_size_min 0.15
_refine_diff_density_max 0.913
_refine_diff_density_min -0.827
_refine_diff_density_rms 0.112
_refine_ls_extinction_method none
_refine_ls_goodness_of_fit_ref 1.027
_refine_ls_hydrogen_treatment mixed
_refine_ls_matrix_type full
_refine_ls_number_parameters 566
_refine_ls_number_reflns 9430
_refine_ls_number_restraints 0
_refine_ls_restrained_S_all 1.027
_refine_ls_R_factor_all 0.1194
_refine_ls_R_factor_gt 0.0622
_refine_ls_shift/su_max 0.144
_refine_ls_shift/su_mean 0.010
_refine_ls_structure_factor_coef Fsqd
_refine_ls_weighting_details 'calc w=1/[\s^2^(Fo^2^)+(0.0794P)^2^+4.0395P] where P=(Fo^2^+2Fc^2^)/3'
_refine_ls_weighting_scheme calc
_refine_ls_wR_factor_gt 0.1429
_refine_ls_wR_factor_ref 0.1673
_reflns_number_gt 5887
_reflns_number_total 9430
_reflns_threshold_expression >2sigma(I)
_cod_data_source_file ic049806gsi20040217_095636_2.cif
_cod_data_source_block mk96
_cod_database_code 4311189

loop_
_symmetry_equiv_pos_as_xyz
'x, y, z'
'-x, y+1/2, -z+1/2'
'-x, -y, -z'
'x, -y-1/2, z-1/2'

loop_
_atom_site_label
_atom_site_type_symbol
_atom_site_fract_x
_atom_site_fract_y
_atom_site_fract_z
_atom_site_U_iso_or_equiv
_atom_site_adp_type
_atom_site_occupancy
_atom_site_symmetry_multiplicity
_atom_site_calc_flag
_atom_site_refinement_flags
_atom_site_disorder_assembly
_atom_site_disorder_group
Ru Ru 0.23247(2) 0.43645(2) 0.37852(2) 0.02560(13) Uani 1 1 d . . .
N1 N 0.1330(2) 0.3740(2) 0.3684(2) 0.0257(8) Uani 1 1 d . . .
C2 C 0.1197(3) 0.2828(3) 0.3717(3) 0.0274(10) Uani 1 1 d . . .
H2 H 0.1554 0.2412 0.3648 0.033 Uiso 1 1 calc R . .
C3 C 0.0581(3) 0.2484(3) 0.3843(3) 0.0281(10) Uani 1 1 d . . .
H3 H 0.0522 0.1844 0.3874 0.034 Uiso 1 1 calc R . .
C4 C 0.0026(3) 0.3083(3) 0.3929(3) 0.0282(10) Uani 1 1 d . . .
C5 C -0.0628(3) 0.2808(3) 0.4124(3) 0.0285(10) Uani 1 1 d . . .
C6 C -0.0786(3) 0.1893(3) 0.4262(3) 0.0312(11) Uani 1 1 d . . .
H6 H -0.0462 0.1419 0.4214 0.037 Uiso 1 1 calc R . .
C7 C -0.1403(3) 0.1688(3) 0.4464(3) 0.0341(11) Uani 1 1 d . . .
H7 H -0.1501 0.1073 0.4566 0.041 Uiso 1 1 calc R . .
C8 C -0.1896(3) 0.2383(3) 0.4523(3) 0.0331(11) Uani 1 1 d . . .
H8 H -0.2327 0.2232 0.4657 0.040 Uiso 1 1 calc R . .
C9 C -0.1755(3) 0.3275(3) 0.4387(3) 0.0321(11) Uani 1 1 d . . .
H9 H -0.2089 0.3739 0.4429 0.039 Uiso 1 1 calc R . .
C10 C -0.1117(3) 0.3507(3) 0.4187(3) 0.0275(10) Uani 1 1 d . . .
N11 N -0.1009(2) 0.4422(2) 0.4078(2) 0.0272(8) Uani 1 1 d . . .
C12 C -0.0418(3) 0.4668(3) 0.3900(3) 0.0272(10) Uani 1 1 d . . .
C13 C -0.0300(2) 0.5649(3) 0.3770(3) 0.0262(9) Uani 1 1 d . . .
N14 N -0.0818(2) 0.6244(2) 0.3807(3) 0.0298(9) Uani 1 1 d . . .
C15 C -0.0697(3) 0.7131(3) 0.3680(3) 0.0313(11) Uani 1 1 d . . .
H15 H -0.1071 0.7557 0.3693 0.038 Uiso 1 1 calc R . .
C16 C -0.0078(3) 0.7468(3) 0.3534(3) 0.0295(10) Uani 1 1 d . . .
H16 H -0.0023 0.8103 0.3464 0.035 Uiso 1 1 calc R . .
C17 C 0.0469(3) 0.6848(3) 0.3493(3) 0.0272(10) Uani 1 1 d . . .
C18 C 0.1142(3) 0.7093(3) 0.3323(3) 0.0275(10) Uani 1 1 d . . .
C19 C 0.1302(3) 0.8003(3) 0.3169(3) 0.0324(11) Uani 1 1 d . . .
H19 H 0.0977 0.8481 0.3206 0.039 Uiso 1 1 calc R . .
C20 C 0.1923(3) 0.8197(3) 0.2969(3) 0.0373(12) Uani 1 1 d . . .
H20 H 0.2032 0.8812 0.2881 0.045 Uiso 1 1 calc R . .
C21 C 0.2398(3) 0.7506(3) 0.2893(3) 0.0373(12) Uani 1 1 d . . .
H21 H 0.2812 0.7647 0.2723 0.045 Uiso 1 1 calc R . .
C22 C 0.2266(3) 0.6621(3) 0.3065(3) 0.0323(11) Uani 1 1 d . . .
H22 H 0.2595 0.6152 0.3021 0.039 Uiso 1 1 calc R . .
C23 C 0.1651(3) 0.6400(3) 0.3305(3) 0.0269(10) Uani 1 1 d . . .
N24 N 0.1561(2) 0.5487(2) 0.3510(2) 0.0261(8) Uani 1 1 d . . .
C25 C 0.0913(2) 0.5279(3) 0.3607(3) 0.0245(9) Uani 1 1 d . . .
C26 C 0.0785(2) 0.4323(3) 0.3715(3) 0.0252(9) Uani 1 1 d . . .
C27 C 0.0132(2) 0.4021(3) 0.3840(3) 0.0262(10) Uani 1 1 d . . .
C28 C 0.0354(3) 0.5919(3) 0.3618(3) 0.0267(10) Uani 1 1 d . . .
N29 N 0.2128(2) 0.4057(3) 0.2470(3) 0.0276(8) Uani 1 1 d . . .
C30 C 0.1605(3) 0.4451(3) 0.1723(3) 0.0321(11) Uani 1 1 d . . .
H30 H 0.1261 0.4889 0.1788 0.038 Uiso 1 1 calc R . .
C31 C 0.1553(3) 0.4240(3) 0.0864(3) 0.0347(11) Uani 1 1 d . . .
H31 H 0.1175 0.4523 0.0348 0.042 Uiso 1 1 calc R . .
C32 C 0.2060(3) 0.3610(3) 0.0768(3) 0.0370(12) Uani 1 1 d . . .
H32 H 0.2054 0.3481 0.0188 0.044 Uiso 1 1 calc R . .
C33 C 0.2576(3) 0.3168(3) 0.1527(3) 0.0327(11) Uani 1 1 d . . .
H33 H 0.2918 0.2722 0.1471 0.039 Uiso 1 1 calc R . .
C34 C 0.2588(3) 0.3383(3) 0.2365(3) 0.0307(11) Uani 1 1 d . . .
C35 C 0.3057(3) 0.2907(3) 0.3204(3) 0.0305(10) Uani 1 1 d . . .
C36 C 0.3532(3) 0.2174(3) 0.3243(3) 0.0369(12) Uani 1 1 d . . .
H36 H 0.3602 0.1989 0.2717 0.044 Uiso 1 1 calc R . .
C37 C 0.3901(3) 0.1714(4) 0.4045(4) 0.0423(13) Uani 1 1 d . . .
H37 H 0.4229 0.1213 0.4079 0.051 Uiso 1 1 calc R . .
C38 C 0.3785(3) 0.1999(3) 0.4803(4) 0.0378(12) Uani 1 1 d . . .
H38 H 0.4023 0.1687 0.5361 0.045 Uiso 1 1 calc R . .
C39 C 0.3317(3) 0.2746(3) 0.4729(3) 0.0321(11) Uani 1 1 d . . .
H39 H 0.3244 0.2945 0.5249 0.039 Uiso 1 1 calc R . .
N40 N 0.2964(2) 0.3199(3) 0.3954(3) 0.0274(8) Uani 1 1 d . . .
N41 N 0.3371(2) 0.5041(2) 0.4097(3) 0.0296(9) Uani 1 1 d . . .
C42 C 0.3734(3) 0.5171(3) 0.3543(3) 0.0339(11) Uani 1 1 d . . .
H42 H 0.3538 0.4881 0.2969 0.041 Uiso 1 1 calc R . .
C43 C 0.4381(3) 0.5710(3) 0.3772(4) 0.0390(12) Uani 1 1 d . . .
H43 H 0.4616 0.5800 0.3357 0.047 Uiso 1 1 calc R . .
C44 C 0.4682(3) 0.6117(4) 0.4613(4) 0.0418(13) Uani 1 1 d . . .
H44 H 0.5115 0.6512 0.4776 0.050 Uiso 1 1 calc R . .
C45 C 0.4346(3) 0.5941(3) 0.5210(4) 0.0383(12) Uani 1 1 d . . .
H45 H 0.4559 0.6194 0.5801 0.046 Uiso 1 1 calc R . .
C46 C 0.3696(3) 0.5393(3) 0.4951(3) 0.0321(11) Uani 1 1 d . . .
C47 C 0.3323(3) 0.5119(3) 0.5553(3) 0.0304(10) Uani 1 1 d . . .
C48 C 0.3625(3) 0.5316(4) 0.6471(3) 0.0366(12) Uani 1 1 d . . .
H48 H 0.4083 0.5666 0.6732 0.044 Uiso 1 1 calc R . .
C49 C 0.3255(3) 0.4997(4) 0.7006(3) 0.0395(12) Uani 1 1 d . . .
H49 H 0.3458 0.5119 0.7636 0.047 Uiso 1 1 calc R . .
C50 C 0.2590(3) 0.4502(3) 0.6604(3) 0.0333(11) Uani 1 1 d . . .
H50 H 0.2323 0.4280 0.6952 0.040 Uiso 1 1 calc R . .
C51 C 0.2312(3) 0.4332(3) 0.5688(3) 0.0271(10) Uani 1 1 d . . .
H51 H 0.1850 0.3991 0.5417 0.033 Uiso 1 1 calc R . .
N52 N 0.2665(2) 0.4625(2) 0.5160(2) 0.0274(8) Uani 1 1 d . . .
O53 O 0.1940(3) 0.0785(3) 0.3660(3) 0.0605(11) Uani 1 1 d . . .
H53 H 0.1383 0.0640 0.3425 0.091 Uiso 1 1 d R . .
C54 C 0.2531(5) 0.0146(6) 0.4288(7) 0.100(3) Uani 1 1 d . . .
H54A H 0.2841 0.0466 0.4849 0.151 Uiso 1 1 calc R . .
H54B H 0.2867 -0.0073 0.4000 0.151 Uiso 1 1 calc R . .
H54C H 0.2271 -0.0373 0.4427 0.151 Uiso 1 1 calc R . .
O55 O 0.5394(3) 0.0543(3) 0.5795(3) 0.0750(14) Uani 1 1 d . . .
H55 H 0.5728 -0.0085 0.5990 0.112 Uiso 1 1 d R . .
C56 C 0.5748(7) 0.1366(8) 0.5852(10) 0.177(6) Uani 1 1 d . . .
H56A H 0.5701 0.1727 0.6338 0.265 Uiso 1 1 calc R . .
H56B H 0.5504 0.1691 0.5277 0.265 Uiso 1 1 calc R . .
H56C H 0.6295 0.1269 0.5982 0.265 Uiso 1 1 calc R . .
O57 O 0.5358(3) 0.1117(5) 0.3342(4) 0.0989(18) Uani 1 1 d . . .
H57 H 0.5022 0.1483 0.3012 0.148 Uiso 1 1 calc R . .
C58 C 0.6088(8) 0.1556(9) 0.3699(9) 0.155(5) Uiso 1 1 d . . .
H58A H 0.6056 0.2134 0.3382 0.233 Uiso 1 1 calc R . .
H58B H 0.6473 0.1163 0.3616 0.233 Uiso 1 1 calc R . .
H58C H 0.6237 0.1674 0.4345 0.233 Uiso 1 1 calc R . .
O59 O 0.4350(3) 0.1972(3) 0.1774(3) 0.0660(12) Uani 1 1 d . . .
H59A H 0.4781 0.1927 0.2287 0.099 Uiso 1 1 d R . .
H59B H 0.4424 0.2681 0.1809 0.099 Uiso 1 1 d R . .
Cl1 Cl 0.03461(7) 0.00337(8) 0.35565(8) 0.0350(3) Uani 1 1 d . . .
Cl2 Cl 0.44538(9) 0.41125(12) 0.20387(11) 0.0602(4) Uani 1 1 d . . .

loop_
_atom_site_aniso_label
_atom_site_aniso_U_11
_atom_site_aniso_U_22
_atom_site_aniso_U_33
_atom_site_aniso_U_23
_atom_site_aniso_U_13
_atom_site_aniso_U_12
Ru 0.0248(2) 0.0246(2) 0.0286(2) 0.00026(16) 0.01187(15) 0.00093(16)
N1 0.0277(19) 0.026(2) 0.0230(19) 0.0008(15) 0.0095(16) 0.0020(17)
C2 0.027(2) 0.021(2) 0.033(3) -0.0023(19) 0.011(2) 0.000(2)
C3 0.028(2) 0.021(2) 0.033(3) -0.0025(19) 0.010(2) -0.001(2)
C4 0.025(2) 0.031(2) 0.026(2) -0.0010(19) 0.0086(19) -0.002(2)
C5 0.026(2) 0.030(2) 0.029(2) 0.000(2) 0.0108(19) -0.004(2)
C6 0.032(3) 0.024(2) 0.037(3) 0.001(2) 0.014(2) 0.001(2)
C7 0.039(3) 0.026(2) 0.041(3) -0.005(2) 0.020(2) -0.010(2)
C8 0.035(3) 0.032(3) 0.035(3) -0.003(2) 0.016(2) -0.005(2)
C9 0.031(3) 0.032(3) 0.037(3) -0.004(2) 0.018(2) -0.002(2)
C10 0.029(2) 0.026(2) 0.027(2) -0.0009(18) 0.011(2) 0.000(2)
N11 0.0254(19) 0.026(2) 0.030(2) 0.0010(16) 0.0111(16) 0.0003(17)
C12 0.027(2) 0.026(2) 0.028(2) -0.0015(19) 0.0112(19) -0.003(2)
C13 0.024(2) 0.027(2) 0.026(2) 0.0006(19) 0.0081(18) 0.001(2)
N14 0.029(2) 0.025(2) 0.037(2) 0.0011(17) 0.0155(18) 0.0021(18)
C15 0.033(3) 0.029(2) 0.031(3) 0.003(2) 0.012(2) 0.007(2)
C16 0.034(3) 0.022(2) 0.032(3) -0.0006(19) 0.013(2) 0.001(2)
C17 0.031(2) 0.026(2) 0.025(2) 0.0041(19) 0.011(2) 0.004(2)
C18 0.028(2) 0.028(2) 0.026(2) 0.0009(19) 0.0100(19) -0.002(2)
C19 0.033(3) 0.026(2) 0.037(3) 0.004(2) 0.014(2) 0.002(2)
C20 0.039(3) 0.031(3) 0.040(3) 0.007(2) 0.014(2) -0.002(2)
C21 0.032(3) 0.039(3) 0.043(3) 0.010(2) 0.018(2) -0.001(2)
C22 0.030(3) 0.032(3) 0.035(3) 0.003(2) 0.014(2) 0.007(2)
C23 0.028(2) 0.028(2) 0.023(2) 0.0002(19) 0.0080(19) -0.003(2)
N24 0.0238(19) 0.027(2) 0.027(2) -0.0022(15) 0.0091(16) -0.0027(16)
C25 0.024(2) 0.025(2) 0.026(2) -0.0028(18) 0.0112(19) -0.0025(19)
C26 0.025(2) 0.024(2) 0.026(2) -0.0028(18) 0.0093(18) 0.000(2)
C27 0.024(2) 0.024(2) 0.028(2) -0.0024(18) 0.0084(19) 0.000(2)
C28 0.028(2) 0.028(2) 0.024(2) 0.0005(18) 0.0097(19) -0.001(2)
N29 0.026(2) 0.0270(19) 0.031(2) -0.0024(16) 0.0121(17) -0.0015(17)
C30 0.038(3) 0.024(2) 0.034(3) 0.002(2) 0.014(2) -0.004(2)
C31 0.038(3) 0.030(3) 0.035(3) 0.003(2) 0.014(2) -0.007(2)
C32 0.046(3) 0.037(3) 0.033(3) -0.009(2) 0.020(2) -0.014(3)
C33 0.030(3) 0.035(3) 0.035(3) -0.010(2) 0.016(2) -0.007(2)
C34 0.028(2) 0.032(3) 0.036(3) -0.007(2) 0.017(2) -0.005(2)
C35 0.028(2) 0.029(2) 0.036(3) -0.003(2) 0.014(2) -0.001(2)
C36 0.033(3) 0.039(3) 0.039(3) -0.006(2) 0.015(2) 0.001(2)
C37 0.038(3) 0.037(3) 0.051(3) -0.003(2) 0.017(3) 0.008(2)
C38 0.034(3) 0.032(3) 0.049(3) 0.008(2) 0.018(2) 0.004(2)
C39 0.029(2) 0.032(3) 0.035(3) -0.003(2) 0.013(2) -0.002(2)
N40 0.0239(19) 0.027(2) 0.033(2) 0.0024(16) 0.0133(17) 0.0012(17)
N41 0.029(2) 0.026(2) 0.034(2) -0.0005(17) 0.0129(18) 0.0037(18)
C42 0.031(3) 0.034(3) 0.039(3) 0.003(2) 0.016(2) 0.004(2)
C43 0.036(3) 0.034(3) 0.052(3) 0.008(2) 0.022(2) -0.003(2)
C44 0.035(3) 0.039(3) 0.055(3) -0.002(3) 0.022(3) -0.009(2)
C45 0.037(3) 0.032(3) 0.046(3) -0.005(2) 0.017(2) -0.003(2)
C46 0.028(2) 0.027(2) 0.042(3) 0.002(2) 0.015(2) 0.003(2)
C47 0.027(2) 0.027(2) 0.035(3) -0.002(2) 0.012(2) 0.000(2)
C48 0.029(3) 0.040(3) 0.036(3) -0.004(2) 0.008(2) -0.003(2)
C49 0.041(3) 0.045(3) 0.035(3) 0.000(2) 0.017(2) 0.006(3)
C50 0.032(3) 0.034(3) 0.037(3) 0.002(2) 0.017(2) 0.001(2)
C51 0.024(2) 0.028(2) 0.031(2) 0.000(2) 0.0131(19) 0.001(2)
N52 0.031(2) 0.0252(19) 0.028(2) 0.0006(16) 0.0131(17) 0.0037(17)
O53 0.050(3) 0.059(3) 0.072(3) -0.003(2) 0.023(2) 0.002(2)
C54 0.108(7) 0.089(6) 0.125(8) -0.038(6) 0.068(6) -0.023(6)
O55 0.074(3) 0.059(3) 0.085(4) 0.007(3) 0.024(3) 0.008(3)
C56 0.109(9) 0.120(10) 0.274(18) 0.048(11) 0.046(10) -0.011(8)
O57 0.073(4) 0.132(5) 0.088(4) -0.004(4) 0.028(3) 0.013(4)
O59 0.073(3) 0.065(3) 0.073(3) -0.001(2) 0.043(3) 0.011(2)
Cl1 0.0381(7) 0.0266(6) 0.0368(7) -0.0016(5) 0.0111(5) 0.0012(5)
Cl2 0.0474(8) 0.0716(10) 0.0629(10) -0.0268(8) 0.0234(7) -0.0157(8)

loop_
_atom_type_symbol
_atom_type_description
_atom_type_scat_dispersion_real
_atom_type_scat_dispersion_imag
_atom_type_scat_source
C C 0.0033 0.0016 'International Tables Vol C Tables 4.2.6.8 and 6.1.1.4'
H H 0.0000 0.0000 'International Tables Vol C Tables 4.2.6.8 and 6.1.1.4'
N N 0.0061 0.0033 'International Tables Vol C Tables 4.2.6.8 and 6.1.1.4'
Ru Ru -1.2594 0.8363 'International Tables Vol C Tables 4.2.6.8 and 6.1.1.4'
Cl Cl 0.1484 0.1585 'International Tables Vol C Tables 4.2.6.8 and 6.1.1.4'
O O 0.0106 0.0060 'International Tables Vol C Tables 4.2.6.8 and 6.1.1.4'

loop_
_geom_angle_atom_site_label_1
_geom_angle_atom_site_label_2
_geom_angle_atom_site_label_3
_geom_angle
_geom_angle_site_symmetry_1
_geom_angle_site_symmetry_3
_geom_angle_publ_flag
N1 Ru N40 96.39(14) . . ?
N1 Ru N29 92.11(14) . . ?
N40 Ru N29 78.93(15) . . ?
N1 Ru N52 92.94(14) . . ?
N40 Ru N52 95.53(14) . . ?
N29 Ru N52 172.90(14) . . ?
N1 Ru N41 171.11(14) . . ?
N40 Ru N41 85.01(14) . . ?
N29 Ru N41 96.77(15) . . ?
N52 Ru N41 78.18(15) . . ?
N1 Ru N24 78.64(14) . . ?
N40 Ru N24 173.71(14) . . ?
N29 Ru N24 97.27(14) . . ?
N52 Ru N24 88.63(14) . . ?
N41 Ru N24 100.50(14) . . ?
C26 N1 C2 117.5(4) . . ?
C26 N1 Ru 113.8(3) . . ?
C2 N1 Ru 128.0(3) . . ?
C3 C2 N1 123.6(4) . . ?
C3 C2 H2 118.2 . . ?
N1 C2 H2 118.2 . . ?
C2 C3 C4 119.8(4) . . ?
C2 C3 H3 120.1 . . ?
C4 C3 H3 120.1 . . ?
C27 C4 C3 117.1(4) . . ?
C27 C4 C5 117.6(4) . . ?
C3 C4 C5 125.3(4) . . ?
C6 C5 C10 119.6(4) . . ?
C6 C5 C4 123.4(4) . . ?
C10 C5 C4 117.0(4) . . ?
C7 C6 C5 120.1(4) . . ?
C7 C6 H6 120.0 . . ?
C5 C6 H6 120.0 . . ?
C6 C7 C8 120.5(4) . . ?
C6 C7 H7 119.7 . . ?
C8 C7 H7 119.7 . . ?
C9 C8 C7 120.4(4) . . ?
C9 C8 H8 119.8 . . ?
C7 C8 H8 119.8 . . ?
C8 C9 C10 120.3(4) . . ?
C8 C9 H9 119.8 . . ?
C10 C9 H9 119.8 . . ?
N11 C10 C9 116.6(4) . . ?
N11 C10 C5 124.3(4) . . ?
C9 C10 C5 119.1(4) . . ?
C12 N11 C10 118.5(4) . . ?
N11 C12 C27 122.3(4) . . ?
N11 C12 C13 119.1(4) . . ?
C27 C12 C13 118.6(4) . . ?
N14 C13 C28 122.4(4) . . ?
N14 C13 C12 118.4(4) . . ?
C28 C13 C12 119.2(4) . . ?
C13 N14 C15 117.0(4) . . ?
N14 C15 C16 125.4(4) . . ?
N14 C15 H15 117.3 . . ?
C16 C15 H15 117.3 . . ?
C15 C16 C17 118.0(4) . . ?
C15 C16 H16 121.0 . . ?
C17 C16 H16 121.0 . . ?
C16 C17 C28 117.7(4) . . ?
C16 C17 C18 124.6(4) . . ?
C28 C17 C18 117.7(4) . . ?
C23 C18 C19 118.9(4) . . ?
C23 C18 C17 118.8(4) . . ?
C19 C18 C17 122.3(4) . . ?
C20 C19 C18 120.2(4) . . ?
C20 C19 H19 119.9 . . ?
C18 C19 H19 119.9 . . ?
C19 C20 C21 121.0(5) . . ?
C19 C20 H20 119.5 . . ?
C21 C20 H20 119.5 . . ?
C22 C21 C20 119.7(5) . . ?
C22 C21 H21 120.1 . . ?
C20 C21 H21 120.1 . . ?
C21 C22 C23 120.8(4) . . ?
C21 C22 H22 119.6 . . ?
C23 C22 H22 119.6 . . ?
C22 C23 N24 118.4(4) . . ?
C22 C23 C18 119.2(4) . . ?
N24 C23 C18 122.4(4) . . ?
C25 N24 C23 116.7(4) . . ?
C25 N24 Ru 112.3(3) . . ?
C23 N24 Ru 130.8(3) . . ?
N24 C25 C28 125.1(4) . . ?
N24 C25 C26 116.3(4) . . ?
C28 C25 C26 118.6(4) . . ?
N1 C26 C27 122.2(4) . . ?
N1 C26 C25 116.2(4) . . ?
C27 C26 C25 121.6(4) . . ?
C26 C27 C4 119.6(4) . . ?
C26 C27 C12 120.1(4) . . ?
C4 C27 C12 120.2(4) . . ?
C17 C28 C13 119.5(4) . . ?
C17 C28 C25 118.8(4) . . ?
C13 C28 C25 121.7(4) . . ?
C30 N29 C34 118.4(4) . . ?
C30 N29 Ru 126.6(3) . . ?
C34 N29 Ru 115.0(3) . . ?
N29 C30 C31 122.2(4) . . ?
N29 C30 H30 118.9 . . ?
C31 C30 H30 118.9 . . ?
C30 C31 C32 119.0(5) . . ?
C30 C31 H31 120.5 . . ?
C32 C31 H31 120.5 . . ?
C31 C32 C33 119.3(5) . . ?
C31 C32 H32 120.4 . . ?
C33 C32 H32 120.4 . . ?
C34 C33 C32 119.4(5) . . ?
C34 C33 H33 120.3 . . ?
C32 C33 H33 120.3 . . ?
N29 C34 C33 121.4(4) . . ?
N29 C34 C35 114.2(4) . . ?
C33 C34 C35 124.4(4) . . ?
N40 C35 C36 121.0(4) . . ?
N40 C35 C34 115.2(4) . . ?
C36 C35 C34 123.6(4) . . ?
C37 C36 C35 120.0(5) . . ?
C37 C36 H36 120.0 . . ?
C35 C36 H36 120.0 . . ?
C36 C37 C38 118.7(5) . . ?
C36 C37 H37 120.7 . . ?
C38 C37 H37 120.7 . . ?
C39 C38 C37 118.8(5) . . ?
C39 C38 H38 120.6 . . ?
C37 C38 H38 120.6 . . ?
N40 C39 C38 122.6(5) . . ?
N40 C39 H39 118.7 . . ?
C38 C39 H39 118.7 . . ?
C39 N40 C35 118.8(4) . . ?
C39 N40 Ru 126.0(3) . . ?
C35 N40 Ru 115.1(3) . . ?
C42 N41 C46 118.3(4) . . ?
C42 N41 Ru 126.5(3) . . ?
C46 N41 Ru 115.2(3) . . ?
N41 C42 C43 122.6(5) . . ?
N41 C42 H42 118.7 . . ?
C43 C42 H42 118.7 . . ?
C42 C43 C44 119.1(5) . . ?
C42 C43 H43 120.4 . . ?
C44 C43 H43 120.4 . . ?
C45 C44 C43 118.8(5) . . ?
C45 C44 H44 120.6 . . ?
C43 C44 H44 120.6 . . ?
C44 C45 C46 120.0(5) . . ?
C44 C45 H45 120.0 . . ?
C46 C45 H45 120.0 . . ?
N41 C46 C45 120.8(4) . . ?
N41 C46 C47 114.9(4) . . ?
C45 C46 C47 124.2(5) . . ?
N52 C47 C48 121.3(4) . . ?
N52 C47 C46 115.5(4) . . ?
C48 C47 C46 123.1(4) . . ?
C47 C48 C49 119.8(5) . . ?
C47 C48 H48 120.1 . . ?
C49 C48 H48 120.1 . . ?
C50 C49 C48 118.5(5) . . ?
C50 C49 H49 120.7 . . ?
C48 C49 H49 120.7 . . ?
C49 C50 C51 119.2(4) . . ?
C49 C50 H50 120.4 . . ?
C51 C50 H50 120.4 . . ?
N52 C51 C50 123.2(4) . . ?
N52 C51 H51 118.4 . . ?
C50 C51 H51 118.4 . . ?
C51 N52 C47 117.9(4) . . ?
C51 N52 Ru 126.5(3) . . ?
C47 N52 Ru 115.5(3) . . ?
C54 O53 H53 121.1 . . ?
O53 C54 H54A 109.5 . . ?
O53 C54 H54B 109.5 . . ?
H54A C54 H54B 109.5 . . ?
O53 C54 H54C 109.5 . . ?
H54A C54 H54C 109.5 . . ?
H54B C54 H54C 109.5 . . ?
C56 O55 H55 121.0 . . ?
O55 C56 H56A 109.5 . . ?
O55 C56 H56B 109.5 . . ?
H56A C56 H56B 109.5 . . ?
O55 C56 H56C 109.5 . . ?
H56A C56 H56C 109.5 . . ?
H56B C56 H56C 109.5 . . ?
C58 O57 H57 109.5 . . ?
O57 C58 H58A 109.5 . . ?
O57 C58 H58B 109.5 . . ?
H58A C58 H58B 109.5 . . ?
O57 C58 H58C 109.5 . . ?
H58A C58 H58C 109.5 . . ?
H58B C58 H58C 109.5 . . ?
H59A O59 H59B 88.4 . . ?

loop_
_geom_bond_atom_site_label_1
_geom_bond_atom_site_label_2
_geom_bond_distance
_geom_bond_site_symmetry_2
_geom_bond_publ_flag
Ru N1 2.040(4) . ?
Ru N40 2.050(4) . ?
Ru N29 2.054(4) . ?
Ru N52 2.085(4) . ?
Ru N41 2.088(4) . ?
Ru N24 2.119(4) . ?
N1 C26 1.356(6) . ?
N1 C2 1.368(6) . ?
C2 C3 1.356(6) . ?
C2 H2 0.9500 . ?
C3 C4 1.418(6) . ?
C3 H3 0.9500 . ?
C4 C27 1.407(6) . ?
C4 C5 1.450(6) . ?
C5 C6 1.414(6) . ?
C5 C10 1.411(6) . ?
C6 C7 1.365(7) . ?
C6 H6 0.9500 . ?
C7 C8 1.410(7) . ?
C7 H7 0.9500 . ?
C8 C9 1.372(6) . ?
C8 H8 0.9500 . ?
C9 C10 1.411(6) . ?
C9 H9 0.9500 . ?
C10 N11 1.382(6) . ?
N11 C12 1.311(6) . ?
C12 C27 1.440(6) . ?
C12 C13 1.485(6) . ?
C13 N14 1.331(6) . ?
C13 C28 1.411(6) . ?
N14 C15 1.352(6) . ?
C15 C16 1.375(6) . ?
C15 H15 0.9500 . ?
C16 C17 1.400(6) . ?
C16 H16 0.9500 . ?
C17 C28 1.408(6) . ?
C17 C18 1.450(6) . ?
C18 C23 1.409(6) . ?
C18 C19 1.413(6) . ?
C19 C20 1.366(7) . ?
C19 H19 0.9500 . ?
C20 C21 1.393(7) . ?
C20 H20 0.9500 . ?
C21 C22 1.373(7) . ?
C21 H21 0.9500 . ?
C22 C23 1.403(6) . ?
C22 H22 0.9500 . ?
C23 N24 1.408(5) . ?
N24 C25 1.330(5) . ?
C25 C28 1.420(6) . ?
C25 C26 1.448(6) . ?
C26 C27 1.401(6) . ?
N29 C30 1.347(6) . ?
N29 C34 1.372(6) . ?
C30 C31 1.386(7) . ?
C30 H30 0.9500 . ?
C31 C32 1.385(7) . ?
C31 H31 0.9500 . ?
C32 C33 1.385(7) . ?
C32 H32 0.9500 . ?
C33 C34 1.380(7) . ?
C33 H33 0.9500 . ?
C34 C35 1.466(7) . ?
C35 N40 1.359(6) . ?
C35 C36 1.387(7) . ?
C36 C37 1.377(7) . ?
C36 H36 0.9500 . ?
C37 C38 1.390(7) . ?
C37 H37 0.9500 . ?
C38 C39 1.385(7) . ?
C38 H38 0.9500 . ?
C39 N40 1.336(6) . ?
C39 H39 0.9500 . ?
N41 C42 1.342(6) . ?
N41 C46 1.368(6) . ?
C42 C43 1.378(7) . ?
C42 H42 0.9500 . ?
C43 C44 1.382(7) . ?
C43 H43 0.9500 . ?
C44 C45 1.375(7) . ?
C44 H44 0.9500 . ?
C45 C46 1.386(7) . ?
C45 H45 0.9500 . ?
C46 C47 1.466(7) . ?
C47 N52 1.360(6) . ?
C47 C48 1.388(7) . ?
C48 C49 1.393(7) . ?
C48 H48 0.9500 . ?
C49 C50 1.371(7) . ?
C49 H49 0.9500 . ?
C50 C51 1.381(7) . ?
C50 H50 0.9500 . ?
C51 N52 1.343(6) . ?
C51 H51 0.9500 . ?
O53 C54 1.502(10) . ?
O53 H53 0.9888 . ?
C54 H54A 0.9800 . ?
C54 H54B 0.9800 . ?
C54 H54C 0.9800 . ?
O55 C56 1.367(11) . ?
O55 H55 1.0905 . ?
C56 H56A 0.9800 . ?
C56 H56B 0.9800 . ?
C56 H56C 0.9800 . ?
O57 C58 1.421(13) . ?
O57 H57 0.8400 . ?
C58 H58A 0.9800 . ?
C58 H58B 0.9800 . ?
C58 H58C 0.9800 . ?
O59 H59A 0.9044 . ?
O59 H59B 1.0481 . ?
